data_7039334
loop_
_publ_author_name
'Zhang, Weiquan'
'Wang, Dianpeng'
'Zhu, Lin'
'Zhai, Fupeng'
'Weng, Linhong'
'Sun, Jinyu'
'Ling, Yun'
'Chen, Zhenxia'
'Zhou, Yaming'

_publ_section_title
;
 HCl chemisorption-induced drastic magneto-structural transformation in a
 layered cobalt-phosphonotriazolate coordination polymer.
;
_journal_issue 26
_journal_name_full 'Dalton transactions (Cambridge, England : 2003)'
_journal_page_first 10510
_journal_page_last 10513
_journal_paper_doi 10.1039/c6dt01363e
_journal_volume 45
_journal_year 2016
_chemical_formula_moiety 'C8 H8 Cu N3 O4 P'
_chemical_formula_sum 'C8 H8 Cu N3 O4 P'
_chemical_formula_weight 304.68
_chemical_name_systematic
;
?
;
_space_group_IT_number 14
_symmetry_cell_setting monoclinic
_symmetry_space_group_name_Hall '-P 2ybc'
_symmetry_space_group_name_H-M 'P 1 21/c 1'
_atom_sites_solution_hydrogens geom
_atom_sites_solution_primary direct
_atom_sites_solution_secondary difmap
_audit_creation_method SHELXL-97
_audit_update_record
;
2012-10-17 deposited with the CCDC.
2016-05-27 downloaded from the CCDC.
;
_cell_angle_alpha 90.00
_cell_angle_beta 108.675(5)
_cell_angle_gamma 90.00
_cell_formula_units_Z 4
_cell_length_a 10.945(5)
_cell_length_b 7.148(3)
_cell_length_c 12.967(6)
_cell_measurement_temperature 293(2)
_cell_volume 961.1(7)
_computing_cell_refinement 'Bruker SMART'
_computing_data_collection 'Bruker SMART'
_computing_data_reduction 'Bruker SHELXTL'
_computing_molecular_graphics 'Bruker SHELXTL'
_computing_publication_material 'Bruker SHELXTL'
_computing_structure_refinement 'SHELXL-97 (Sheldrick, 2008)'
_computing_structure_solution 'SHELXS-97 (Sheldrick, 2008)'
_diffrn_ambient_temperature 293(2)
_diffrn_measured_fraction_theta_full 0.998
_diffrn_measured_fraction_theta_max 0.998
_diffrn_measurement_device_type 'CCD area detector'
_diffrn_measurement_method 'phi and omega scans'
_diffrn_radiation_monochromator graphite
_diffrn_radiation_source 'fine-focus sealed tube'
_diffrn_radiation_type MoK\a
_diffrn_radiation_wavelength 0.71073
_diffrn_reflns_av_R_equivalents 0.1074
_diffrn_reflns_av_sigmaI/netI 0.0811
_diffrn_reflns_limit_h_max 13
_diffrn_reflns_limit_h_min -9
_diffrn_reflns_limit_k_max 8
_diffrn_reflns_limit_k_min -8
_diffrn_reflns_limit_l_max 15
_diffrn_reflns_limit_l_min -15
_diffrn_reflns_number 4486
_diffrn_reflns_theta_full 25.18
_diffrn_reflns_theta_max 25.18
_diffrn_reflns_theta_min 1.96
_exptl_absorpt_coefficient_mu 2.445
_exptl_absorpt_correction_T_max 0.8672
_exptl_absorpt_correction_T_min 0.6673
_exptl_absorpt_correction_type multi-scan
_exptl_absorpt_process_details sadabs
_exptl_crystal_colour 'light blue'
_exptl_crystal_density_diffrn 2.106
_exptl_crystal_density_method 'not measured'
_exptl_crystal_description block
_exptl_crystal_F_000 612
_exptl_crystal_size_max 0.18
_exptl_crystal_size_mid 0.10
_exptl_crystal_size_min 0.06
_refine_diff_density_max 0.803
_refine_diff_density_min -0.527
_refine_diff_density_rms 0.139
_refine_ls_extinction_method none
_refine_ls_goodness_of_fit_ref 1.109
_refine_ls_hydrogen_treatment mixed
_refine_ls_matrix_type full
_refine_ls_number_parameters 162
_refine_ls_number_reflns 1725
_refine_ls_number_restraints 2
_refine_ls_restrained_S_all 1.109
_refine_ls_R_factor_all 0.0501
_refine_ls_R_factor_gt 0.0438
_refine_ls_shift/su_max 0.000
_refine_ls_shift/su_mean 0.000
_refine_ls_structure_factor_coef Fsqd
_refine_ls_weighting_details 'calc w=1/[\s^2^(Fo^2^)+(0.0512P)^2^+0.0000P] where P=(Fo^2^+2Fc^2^)/3'
_refine_ls_weighting_scheme calc
_refine_ls_wR_factor_gt 0.1087
_refine_ls_wR_factor_ref 0.1126
_reflns_number_gt 1521
_reflns_number_total 1725
_reflns_threshold_expression >2sigma(I)
_cod_data_source_file c6dt01363e2.cif
_cod_data_source_block a11221bz
_cod_depositor_comments
;
The following automatic conversions were performed:

'_symmetry_cell_setting' value 'Monoclinic' changed to 'monoclinic'
according to
/usr/data/users/saulius/crontab/automatic-downloads/rss-feeds/RSC/lib/dictionaries/cif_core.dic
dictionary named 'cif_core.dic' version 2.4.2 from 2011-04-26.

Automatic conversion script
Id: cif_fix_values 4268 2015-11-12 08:31:59Z antanas 

 Adding full bibliography for 7039333--7039336.cif.
;
_cod_original_cell_volume 961.1(8)
_cod_original_sg_symbol_H-M P2(1)/c
_cod_database_code 7039334

loop_
_symmetry_equiv_pos_as_xyz
'x, y, z'
'-x, y+1/2, -z+1/2'
'-x, -y, -z'
'x, -y-1/2, z-1/2'

loop_
_atom_site_label
_atom_site_type_symbol
_atom_site_fract_x
_atom_site_fract_y
_atom_site_fract_z
_atom_site_U_iso_or_equiv
_atom_site_adp_type
_atom_site_occupancy
_atom_site_symmetry_multiplicity
_atom_site_calc_flag
_atom_site_refinement_flags
Cu1 Cu -0.01328(4) 0.02903(7) 0.21412(4) 0.0134(2) Uani 1 1 d .
O1 O 0.1668(3) 0.4169(4) 0.3823(2) 0.0191(6) Uani 1 1 d .
O2 O 0.1280(3) 0.0674(4) 0.3510(2) 0.0193(6) Uani 1 1 d .
O4 O 0.0097(4) 0.2613(5) 0.1099(3) 0.0305(8) Uani 1 1 d D
N1 N 0.8696(3) 0.1781(5) 0.2771(3) 0.0158(7) Uani 1 1 d .
N2 N 0.8970(3) 0.3478(5) 0.3311(3) 0.0151(7) Uani 1 1 d .
O3 O 0.2160(3) 0.1969(4) 0.5427(2) 0.0219(7) Uani 1 1 d .
N3 N 0.7285(3) 0.2273(5) 0.3599(3) 0.0163(7) Uani 1 1 d .
P1 P 0.20777(9) 0.22002(14) 0.42536(7) 0.0121(3) Uani 1 1 d .
C1 C 0.3695(4) 0.2025(6) 0.4148(3) 0.0143(8) Uani 1 1 d .
C2 C 0.3842(4) 0.1481(8) 0.3181(4) 0.0336(12) Uani 1 1 d .
H2 H 0.3122 0.1078 0.2622 0.040 Uiso 1 1 calc R
C3 C 0.5025(4) 0.1513(9) 0.3010(4) 0.0353(13) Uani 1 1 d .
H3 H 0.5104 0.1122 0.2350 0.042 Uiso 1 1 calc R
C4 C 0.6084(4) 0.2134(6) 0.3835(3) 0.0161(8) Uani 1 1 d .
C5 C 0.5998(5) 0.2646(8) 0.4822(4) 0.0314(12) Uani 1 1 d .
H5 H 0.6726 0.3022 0.5383 0.038 Uiso 1 1 calc R
C6 C 0.4786(4) 0.2591(7) 0.4970(4) 0.0319(12) Uani 1 1 d .
H6 H 0.4713 0.2944 0.5638 0.038 Uiso 1 1 calc R
C7 C 0.8121(4) 0.3729(6) 0.3811(3) 0.0152(8) Uani 1 1 d .
H7 H 0.8094 0.4751 0.4246 0.018 Uiso 1 1 calc R
C8 C 0.7684(4) 0.1097(6) 0.2967(3) 0.0188(9) Uani 1 1 d .
H8 H 0.7297 -0.0042 0.2706 0.023 Uiso 1 1 calc R
H4A H -0.045(4) 0.348(5) 0.091(4) 0.042(17) Uiso 1 1 d D
H4B H 0.077(3) 0.289(8) 0.095(5) 0.056(19) Uiso 1 1 d D

loop_
_atom_site_aniso_label
_atom_site_aniso_U_11
_atom_site_aniso_U_22
_atom_site_aniso_U_33
_atom_site_aniso_U_23
_atom_site_aniso_U_13
_atom_site_aniso_U_12
Cu1 0.0123(3) 0.0143(3) 0.0161(3) -0.00323(18) 0.0081(2) 0.00017(18)
O1 0.0161(14) 0.0174(15) 0.0210(14) 0.0052(12) 0.0019(12) 0.0005(12)
O2 0.0171(15) 0.0188(15) 0.0224(15) -0.0033(12) 0.0068(12) 0.0009(12)
O4 0.041(2) 0.0207(17) 0.0398(19) 0.0083(15) 0.0267(18) 0.0050(15)
N1 0.0154(17) 0.0163(17) 0.0179(16) -0.0025(14) 0.0086(14) 0.0004(13)
N2 0.0156(16) 0.0149(17) 0.0169(15) -0.0020(13) 0.0083(14) -0.0010(13)
O3 0.0231(16) 0.0324(17) 0.0140(13) 0.0036(13) 0.0113(12) 0.0031(13)
N3 0.0172(18) 0.0185(17) 0.0177(16) -0.0004(14) 0.0121(14) -0.0002(14)
P1 0.0117(5) 0.0148(5) 0.0118(5) -0.0001(4) 0.0066(4) 0.0006(4)
C1 0.0117(19) 0.018(2) 0.0154(18) 0.0024(16) 0.0076(16) 0.0026(15)
C2 0.015(2) 0.062(3) 0.024(2) -0.022(2) 0.0072(19) -0.010(2)
C3 0.023(2) 0.067(4) 0.022(2) -0.019(2) 0.015(2) -0.009(2)
C4 0.015(2) 0.018(2) 0.0195(19) 0.0011(17) 0.0113(16) -0.0007(16)
C5 0.020(2) 0.057(3) 0.020(2) -0.015(2) 0.0108(18) -0.009(2)
C6 0.017(2) 0.062(4) 0.019(2) -0.018(2) 0.0100(19) -0.006(2)
C7 0.017(2) 0.015(2) 0.0163(19) -0.0031(16) 0.0099(16) -0.0014(16)
C8 0.018(2) 0.015(2) 0.028(2) -0.0023(18) 0.0125(18) -0.0027(16)

loop_
_atom_type_symbol
_atom_type_description
_atom_type_scat_dispersion_real
_atom_type_scat_dispersion_imag
_atom_type_scat_source
C C 0.0033 0.0016 'International Tables Vol C Tables 4.2.6.8 and 6.1.1.4'
H H 0.0000 0.0000 'International Tables Vol C Tables 4.2.6.8 and 6.1.1.4'
N N 0.0061 0.0033 'International Tables Vol C Tables 4.2.6.8 and 6.1.1.4'
O O 0.0106 0.0060 'International Tables Vol C Tables 4.2.6.8 and 6.1.1.4'
P P 0.1023 0.0942 'International Tables Vol C Tables 4.2.6.8 and 6.1.1.4'
Cu Cu 0.3201 1.2651 'International Tables Vol C Tables 4.2.6.8 and 6.1.1.4'

loop_
_geom_angle_atom_site_label_1
_geom_angle_atom_site_label_2
_geom_angle_atom_site_label_3
_geom_angle
_geom_angle_site_symmetry_1
_geom_angle_site_symmetry_3
O1 Cu1 O2 156.72(13) 2_545 .
O1 Cu1 N1 86.98(13) 2_545 1_455
O2 Cu1 N1 88.80(13) . 1_455
O1 Cu1 N2 92.53(13) 2_545 2_645
O2 Cu1 N2 88.01(12) . 2_645
N1 Cu1 N2 170.74(13) 1_455 2_645
O1 Cu1 O4 99.38(13) 2_545 .
O2 Cu1 O4 103.73(13) . .
N1 Cu1 O4 93.57(13) 1_455 .
N2 Cu1 O4 95.63(13) 2_645 .
P1 O1 Cu1 135.76(17) . 2
P1 O2 Cu1 142.56(18) . .
Cu1 O4 H4A 122(4) . .
Cu1 O4 H4B 127(4) . .
H4A O4 H4B 111(5) . .
C8 N1 N2 106.8(3) . .
C8 N1 Cu1 124.4(3) . 1_655
N2 N1 Cu1 126.9(2) . 1_655
C7 N2 N1 107.3(3) . .
C7 N2 Cu1 131.9(3) . 2_655
N1 N2 Cu1 117.9(2) . 2_655
C8 N3 C7 105.9(3) . .
C8 N3 C4 125.6(3) . .
C7 N3 C4 127.7(3) . .
O3 P1 O1 112.72(18) . .
O3 P1 O2 113.36(17) . .
O1 P1 O2 112.62(16) . .
O3 P1 C1 108.85(17) . .
O1 P1 C1 102.40(17) . .
O2 P1 C1 106.00(18) . .
C2 C1 C6 117.6(4) . .
C2 C1 P1 119.3(3) . .
C6 C1 P1 122.8(3) . .
C1 C2 C3 122.2(4) . .
C1 C2 H2 118.9 . .
C3 C2 H2 118.9 . .
C4 C3 C2 118.7(4) . .
C4 C3 H3 120.7 . .
C2 C3 H3 120.7 . .
C5 C4 C3 121.5(4) . .
C5 C4 N3 121.4(4) . .
C3 C4 N3 117.1(4) . .
C4 C5 C6 118.3(4) . .
C4 C5 H5 120.8 . .
C6 C5 H5 120.8 . .
C1 C6 C5 121.6(4) . .
C1 C6 H6 119.2 . .
C5 C6 H6 119.2 . .
N2 C7 N3 109.7(3) . .
N2 C7 H7 125.2 . .
N3 C7 H7 125.2 . .
N1 C8 N3 110.3(4) . .
N1 C8 H8 124.9 . .
N3 C8 H8 124.9 . .

loop_
_geom_bond_atom_site_label_1
_geom_bond_atom_site_label_2
_geom_bond_distance
_geom_bond_site_symmetry_2
Cu1 O1 1.919(3) 2_545
Cu1 O2 1.964(3) .
Cu1 N1 2.029(3) 1_455
Cu1 N2 2.029(3) 2_645
Cu1 O4 2.206(3) .
O1 P1 1.528(3) .
O1 Cu1 1.919(3) 2
O2 P1 1.531(3) .
O4 H4A 0.848(10) .
O4 H4B 0.849(10) .
N1 C8 1.308(5) .
N1 N2 1.385(5) .
N1 Cu1 2.029(3) 1_655
N2 C7 1.304(5) .
N2 Cu1 2.029(3) 2_655
O3 P1 1.504(3) .
N3 C8 1.341(5) .
N3 C7 1.354(5) .
N3 C4 1.445(5) .
P1 C1 1.822(4) .
C1 C2 1.370(6) .
C1 C6 1.382(6) .
C2 C3 1.383(6) .
C2 H2 0.9300 .
C3 C4 1.375(6) .
C3 H3 0.9300 .
C4 C5 1.363(6) .
C5 C6 1.401(6) .
C5 H5 0.9300 .
C6 H6 0.9300 .
C7 H7 0.9300 .
C8 H8 0.9300 .

loop_
_geom_hbond_atom_site_label_D
_geom_hbond_atom_site_label_H
_geom_hbond_atom_site_label_A
_geom_hbond_distance_DH
_geom_hbond_distance_HA
_geom_hbond_distance_DA
_geom_hbond_angle_DHA
_geom_hbond_site_symmetry_A
O4 H4B O3 0.849(10) 1.849(18) 2.684(5) 167(6) 4_565
O4 H4A O2 0.848(10) 2.07(4) 2.794(5) 143(5) 2

loop_
_geom_torsion_atom_site_label_1
_geom_torsion_atom_site_label_2
_geom_torsion_atom_site_label_3
_geom_torsion_atom_site_label_4
_geom_torsion
_geom_torsion_site_symmetry_1
_geom_torsion_site_symmetry_4
O1 Cu1 O2 P1 -139.5(3) 2_545 .
N1 Cu1 O2 P1 -59.9(3) 1_455 .
N2 Cu1 O2 P1 128.8(3) 2_645 .
O4 Cu1 O2 P1 33.4(3) . .
C8 N1 N2 C7 0.4(4) . .
Cu1 N1 N2 C7 -164.6(3) 1_655 .
C8 N1 N2 Cu1 -162.7(3) . 2_655
Cu1 N1 N2 Cu1 32.3(4) 1_655 2_655
Cu1 O1 P1 O3 -106.7(3) 2 .
Cu1 O1 P1 O2 23.1(3) 2 .
Cu1 O1 P1 C1 136.5(3) 2 .
Cu1 O2 P1 O3 130.0(3) . .
Cu1 O2 P1 O1 0.6(4) . .
Cu1 O2 P1 C1 -110.6(3) . .
O3 P1 C1 C2 155.3(4) . .
O1 P1 C1 C2 -85.2(4) . .
O2 P1 C1 C2 33.0(4) . .
O3 P1 C1 C6 -31.2(4) . .
O1 P1 C1 C6 88.3(4) . .
O2 P1 C1 C6 -153.5(4) . .
C6 C1 C2 C3 -1.0(8) . .
P1 C1 C2 C3 172.9(5) . .
C1 C2 C3 C4 -0.8(9) . .
C2 C3 C4 C5 2.5(8) . .
C2 C3 C4 N3 -175.7(5) . .
C8 N3 C4 C5 145.6(5) . .
C7 N3 C4 C5 -46.0(6) . .
C8 N3 C4 C3 -36.2(6) . .
C7 N3 C4 C3 132.3(5) . .
C3 C4 C5 C6 -2.3(8) . .
N3 C4 C5 C6 175.9(4) . .
C2 C1 C6 C5 1.2(7) . .
P1 C1 C6 C5 -172.4(4) . .
C4 C5 C6 C1 0.4(8) . .
N1 N2 C7 N3 -1.2(4) . .
Cu1 N2 C7 N3 158.6(3) 2_655 .
C8 N3 C7 N2 1.5(5) . .
C4 N3 C7 N2 -168.7(4) . .
N2 N1 C8 N3 0.5(4) . .
Cu1 N1 C8 N3 166.0(2) 1_655 .
C7 N3 C8 N1 -1.2(5) . .
C4 N3 C8 N1 169.3(4) . .
